data_4028322
loop_
_publ_author_name
'Jingjing Liang'
'Weimin Hu'
'Pengyu Tao'
'Yanxing Jia'

_publ_section_title
;
 Total Synthesis of Dictyodendrins B and E
;
_journal_name_full 'Journal of Organic Chemistry'
_journal_page_first 5810
_journal_page_last 5815
_journal_paper_doi 10.1021/jo400841d
_journal_volume 78
_journal_year 2013
_chemical_formula_moiety 'C40 H37 N O6'
_chemical_formula_sum 'C40 H37 N O6'
_chemical_formula_weight 627.71
_chemical_name_systematic
; 
 ? 
;
_space_group_IT_number 14
_symmetry_cell_setting monoclinic
_symmetry_space_group_name_Hall '-P 2yn'
_symmetry_space_group_name_H-M 'P 1 21/n 1'
_atom_sites_solution_hydrogens geom
_atom_sites_solution_primary direct
_atom_sites_solution_secondary difmap
_audit_creation_method SHELXL-97
_cell_angle_alpha 90.00
_cell_angle_beta 95.588(14)
_cell_angle_gamma 90.00
_cell_formula_units_Z 4
_cell_length_a 12.618(3)
_cell_length_b 14.4435(19)
_cell_length_c 18.344(3)
_cell_measurement_reflns_used 42
_cell_measurement_temperature 295(2)
_cell_measurement_theta_max 12.49
_cell_measurement_theta_min 4.69
_cell_volume 3327.3(11)
_computing_cell_refinement 'XSCANS (Bruker, 1997)'
_computing_data_collection 'XSCANS (Bruker, 1997)'
_computing_data_reduction 'XSCANS (Bruker, 1997)'
_computing_molecular_graphics 'SHELXTL (Bruker, 1997)'
_computing_publication_material 'SHELXTL (Bruker, 1997)'
_computing_structure_refinement 'SHELXL-97 (Sheldrick, 1997)'
_computing_structure_solution 'SHELXS-97 (Sheldrick, 1990)'
_diffrn_ambient_temperature 295(2)
_diffrn_measured_fraction_theta_full 0.997
_diffrn_measured_fraction_theta_max 0.997
_diffrn_measurement_device_type 'Bruker P4'
_diffrn_measurement_method '\w scans'
_diffrn_radiation_monochromator graphite
_diffrn_radiation_source 'fine-focus sealed tube'
_diffrn_radiation_type MoK\a
_diffrn_radiation_wavelength 0.71073
_diffrn_reflns_av_R_equivalents 0.0286
_diffrn_reflns_av_sigmaI/netI 0.0682
_diffrn_reflns_limit_h_max 1
_diffrn_reflns_limit_h_min -15
_diffrn_reflns_limit_k_max 1
_diffrn_reflns_limit_k_min -17
_diffrn_reflns_limit_l_max 22
_diffrn_reflns_limit_l_min -22
_diffrn_reflns_number 7665
_diffrn_reflns_theta_full 25.50
_diffrn_reflns_theta_max 25.50
_diffrn_reflns_theta_min 1.88
_diffrn_standards_decay_% 0
_diffrn_standards_interval_count 97
_diffrn_standards_number 3
_exptl_absorpt_coefficient_mu 0.084
_exptl_absorpt_correction_type none
_exptl_crystal_colour yellow
_exptl_crystal_density_diffrn 1.253
_exptl_crystal_density_meas ?
_exptl_crystal_description prism
_exptl_crystal_F_000 1328
_exptl_crystal_size_max 0.50
_exptl_crystal_size_mid 0.40
_exptl_crystal_size_min 0.30
_refine_diff_density_max 0.160
_refine_diff_density_min -0.198
_refine_diff_density_rms 0.041
_refine_ls_extinction_coef 0.00246(8)
_refine_ls_extinction_expression Fc^*^=kFc[1+0.001xFc^2^\l^3^/sin(2\q)]^-1/4^
_refine_ls_extinction_method SHELXL
_refine_ls_goodness_of_fit_ref 1.060
_refine_ls_hydrogen_treatment constr
_refine_ls_matrix_type full
_refine_ls_number_parameters 430
_refine_ls_number_reflns 6182
_refine_ls_number_restraints 0
_refine_ls_restrained_S_all 1.060
_refine_ls_R_factor_all 0.1306
_refine_ls_R_factor_gt 0.0555
_refine_ls_shift/su_max 0.001
_refine_ls_shift/su_mean 0.000
_refine_ls_structure_factor_coef Fsqd
_refine_ls_weighting_details 'calc w=1/[\s^2^(Fo^2^)+(0.0010P)^2^+1.5000P] where P=(Fo^2^+2Fc^2^)/3'
_refine_ls_weighting_scheme calc
_refine_ls_wR_factor_gt 0.0898
_refine_ls_wR_factor_ref 0.1160
_reflns_number_gt 3142
_reflns_number_total 6182
_reflns_threshold_expression I>2sigma(I)
_cod_data_source_file jo400841d_si_002.cif
_cod_data_source_block jiayx-1
_cod_depositor_comments
;
The following automatic conversions were performed:

'_exptl_crystal_density_meas' value 'none' was changed to '?' - the
value is perceived as not measured.

Automatic conversion script
Id: cif_fix_values 3008 2015-01-20 13:52:24Z robertas 
;
_cod_database_code 4028322

loop_
_symmetry_equiv_pos_as_xyz
'x, y, z'
'-x+1/2, y+1/2, -z+1/2'
'-x, -y, -z'
'x-1/2, -y-1/2, z-1/2'

loop_
_atom_site_label
_atom_site_type_symbol
_atom_site_fract_x
_atom_site_fract_y
_atom_site_fract_z
_atom_site_U_iso_or_equiv
_atom_site_adp_type
_atom_site_occupancy
_atom_site_symmetry_multiplicity
_atom_site_calc_flag
_atom_site_refinement_flags
O1 O 0.80682(15) 0.33852(14) 0.26450(10) 0.0836(6) Uani 1 1 d .
O2 O 0.48583(16) 0.04410(13) 0.11101(11) 0.0885(7) Uani 1 1 d .
O3 O 1.23484(15) 0.29493(14) 0.13397(11) 0.0839(6) Uani 1 1 d .
O4 O 0.62497(14) 0.79411(12) 0.04735(10) 0.0746(6) Uani 1 1 d .
O5 O 0.18762(15) 0.67698(15) 0.12838(12) 0.0849(6) Uani 1 1 d .
O6 O 0.28441(18) 0.44003(16) 0.46405(12) 0.1010(7) Uani 1 1 d .
N1 N 0.65804(15) 0.48399(13) 0.15021(10) 0.0472(5) Uani 1 1 d .
C1 C 0.74837(19) 0.42695(16) 0.16121(12) 0.0489(6) Uani 1 1 d .
C2 C 0.83150(18) 0.46543(17) 0.12982(13) 0.0512(7) Uani 1 1 d .
C3 C 0.79440(19) 0.55294(17) 0.09984(12) 0.0508(7) Uani 1 1 d .
C4 C 0.8433(2) 0.62447(19) 0.06386(13) 0.0605(7) Uani 1 1 d .
H4 H 0.9124 0.6172 0.0511 0.073 Uiso 1 1 calc R
C5 C 0.7891(2) 0.70502(19) 0.04765(14) 0.0656(8) Uani 1 1 d .
H5 H 0.8227 0.7535 0.0258 0.079 Uiso 1 1 calc R
C6 C 0.6830(2) 0.71523(18) 0.06364(13) 0.0583(7) Uani 1 1 d .
C7 C 0.62762(19) 0.64412(17) 0.09500(12) 0.0511(7) Uani 1 1 d .
C8 C 0.68666(18) 0.56417(17) 0.11396(12) 0.0477(6) Uani 1 1 d .
C9 C 0.6792(2) 0.8760(2) 0.0281(2) 0.1046(12) Uani 1 1 d .
H9A H 0.7305 0.8934 0.0678 0.157 Uiso 1 1 calc R
H9B H 0.6286 0.9252 0.0184 0.157 Uiso 1 1 calc R
H9C H 0.7149 0.8645 -0.0149 0.157 Uiso 1 1 calc R
C10 C 0.74693(19) 0.34202(18) 0.20798(14) 0.0532(7) Uani 1 1 d .
C11 C 0.67727(18) 0.26441(16) 0.18402(12) 0.0460(6) Uani 1 1 d .
C12 C 0.66666(19) 0.18895(18) 0.22965(14) 0.0591(7) Uani 1 1 d .
H12 H 0.7028 0.1891 0.2763 0.071 Uiso 1 1 calc R
C13 C 0.6041(2) 0.11363(18) 0.20776(14) 0.0649(8) Uani 1 1 d .
H13 H 0.5984 0.0636 0.2391 0.078 Uiso 1 1 calc R
C14 C 0.5501(2) 0.11378(18) 0.13881(15) 0.0593(7) Uani 1 1 d .
C15 C 0.5588(2) 0.18871(17) 0.09239(14) 0.0588(7) Uani 1 1 d .
H15 H 0.5218 0.1887 0.0460 0.071 Uiso 1 1 calc R
C16 C 0.62137(19) 0.26222(17) 0.11459(13) 0.0525(7) Uani 1 1 d .
H16 H 0.6269 0.3119 0.0829 0.063 Uiso 1 1 calc R
C17 C 0.4735(3) -0.0366(2) 0.1543(2) 0.1054(12) Uani 1 1 d .
H17A H 0.5421 -0.0633 0.1683 0.158 Uiso 1 1 calc R
H17B H 0.4297 -0.0808 0.1263 0.158 Uiso 1 1 calc R
H17C H 0.4404 -0.0199 0.1974 0.158 Uiso 1 1 calc R
C18 C 0.9377(2) 0.42332(18) 0.12799(13) 0.0562(7) Uani 1 1 d .
C19 C 0.9506(2) 0.32884(19) 0.11935(15) 0.0668(8) Uani 1 1 d .
H19 H 0.8904 0.2915 0.1121 0.080 Uiso 1 1 calc R
C20 C 1.0498(2) 0.2883(2) 0.12110(15) 0.0711(8) Uani 1 1 d .
H20 H 1.0557 0.2246 0.1152 0.085 Uiso 1 1 calc R
C21 C 1.1403(2) 0.3422(2) 0.13170(15) 0.0656(8) Uani 1 1 d .
C22 C 1.1305(2) 0.4358(2) 0.13901(15) 0.0706(8) Uani 1 1 d .
H22 H 1.1911 0.4727 0.1453 0.085 Uiso 1 1 calc R
C23 C 1.0301(2) 0.47606(19) 0.13703(15) 0.0664(8) Uani 1 1 d .
H23 H 1.0247 0.5399 0.1419 0.080 Uiso 1 1 calc R
C24 C 1.3304(2) 0.3480(2) 0.1368(2) 0.1023(12) Uani 1 1 d .
H24A H 1.3288 0.3868 0.0942 0.153 Uiso 1 1 calc R
H24B H 1.3905 0.3071 0.1380 0.153 Uiso 1 1 calc R
H24C H 1.3363 0.3858 0.1800 0.153 Uiso 1 1 calc R
C25 C 0.5122(2) 0.65532(16) 0.10450(13) 0.0518(7) Uani 1 1 d .
C26 C 0.4345(2) 0.60931(18) 0.05926(13) 0.0579(7) Uani 1 1 d .
H26 H 0.4552 0.5717 0.0220 0.069 Uiso 1 1 calc R
C27 C 0.3277(2) 0.61783(19) 0.06800(14) 0.0643(8) Uani 1 1 d .
H27 H 0.2774 0.5860 0.0371 0.077 Uiso 1 1 calc R
C28 C 0.2958(2) 0.67385(18) 0.12290(15) 0.0613(7) Uani 1 1 d .
C29 C 0.3700(2) 0.72231(18) 0.16760(15) 0.0633(8) Uani 1 1 d .
H29 H 0.3486 0.7610 0.2040 0.076 Uiso 1 1 calc R
C30 C 0.4781(2) 0.71282(17) 0.15775(14) 0.0593(7) Uani 1 1 d .
H30 H 0.5282 0.7460 0.1878 0.071 Uiso 1 1 calc R
C31 C 0.1526(3) 0.7223(3) 0.19060(19) 0.1080(12) Uani 1 1 d .
H31A H 0.1837 0.6926 0.2344 0.162 Uiso 1 1 calc R
H31B H 0.0764 0.7187 0.1886 0.162 Uiso 1 1 calc R
H31C H 0.1741 0.7860 0.1907 0.162 Uiso 1 1 calc R
C32 C 0.57047(18) 0.47720(17) 0.19745(12) 0.0505(6) Uani 1 1 d .
H32A H 0.5550 0.4124 0.2053 0.061 Uiso 1 1 calc R
H32B H 0.5072 0.5053 0.1725 0.061 Uiso 1 1 calc R
C33 C 0.5955(2) 0.5239(2) 0.27118(13) 0.0663(8) Uani 1 1 d .
H33A H 0.6651 0.5041 0.2926 0.080 Uiso 1 1 calc R
H33B H 0.5976 0.5905 0.2643 0.080 Uiso 1 1 calc R
C34 C 0.5132(2) 0.50065(19) 0.32291(13) 0.0598(7) Uani 1 1 d .
C35 C 0.5310(2) 0.4321(2) 0.37451(16) 0.0869(10) Uani 1 1 d .
H35 H 0.5948 0.3995 0.3769 0.104 Uiso 1 1 calc R
C36 C 0.4577(3) 0.4094(2) 0.42312(16) 0.0890(11) Uani 1 1 d .
H36 H 0.4727 0.3634 0.4581 0.107 Uiso 1 1 calc R
C37 C 0.3630(2) 0.4559(2) 0.41863(15) 0.0702(8) Uani 1 1 d .
C38 C 0.3413(2) 0.5208(2) 0.36591(17) 0.0863(10) Uani 1 1 d .
H38 H 0.2758 0.5508 0.3617 0.104 Uiso 1 1 calc R
C39 C 0.4160(2) 0.5427(2) 0.31834(16) 0.0785(9) Uani 1 1 d .
H39 H 0.3997 0.5872 0.2823 0.094 Uiso 1 1 calc R
C40 C 0.3043(3) 0.3736(3) 0.52056(18) 0.1179(14) Uani 1 1 d .
H40A H 0.3085 0.3131 0.4994 0.177 Uiso 1 1 calc R
H40B H 0.2474 0.3750 0.5517 0.177 Uiso 1 1 calc R
H40C H 0.3703 0.3878 0.5488 0.177 Uiso 1 1 calc R

loop_
_atom_site_aniso_label
_atom_site_aniso_U_11
_atom_site_aniso_U_22
_atom_site_aniso_U_33
_atom_site_aniso_U_23
_atom_site_aniso_U_13
_atom_site_aniso_U_12
O1 0.0807(13) 0.0871(14) 0.0760(12) 0.0184(11) -0.0287(11) -0.0206(12)
O2 0.0965(15) 0.0552(12) 0.1061(15) 0.0162(11) -0.0294(13) -0.0218(11)
O3 0.0572(12) 0.0844(14) 0.1102(16) 0.0007(13) 0.0082(11) 0.0094(11)
O4 0.0666(12) 0.0606(12) 0.0930(13) 0.0239(11) -0.0102(10) -0.0117(10)
O5 0.0555(12) 0.0913(15) 0.1082(16) -0.0040(13) 0.0088(11) 0.0026(11)
O6 0.0999(16) 0.1036(17) 0.1085(16) 0.0192(14) 0.0560(13) 0.0047(14)
N1 0.0442(11) 0.0486(12) 0.0489(11) 0.0054(10) 0.0055(9) -0.0038(10)
C1 0.0447(14) 0.0467(14) 0.0542(14) 0.0023(12) -0.0007(12) -0.0039(12)
C2 0.0424(14) 0.0549(16) 0.0560(15) -0.0049(13) 0.0035(12) -0.0078(13)
C3 0.0553(15) 0.0508(15) 0.0462(13) -0.0023(12) 0.0039(12) -0.0092(13)
C4 0.0543(15) 0.0697(18) 0.0593(16) 0.0017(15) 0.0150(13) -0.0095(15)
C5 0.0649(18) 0.0654(18) 0.0669(17) 0.0172(15) 0.0084(14) -0.0170(16)
C6 0.0618(17) 0.0531(16) 0.0577(15) 0.0125(13) -0.0068(13) -0.0062(14)
C7 0.0508(15) 0.0538(16) 0.0478(14) 0.0044(12) 0.0000(12) -0.0040(13)
C8 0.0453(14) 0.0492(15) 0.0483(14) -0.0001(12) 0.0037(11) -0.0080(12)
C9 0.078(2) 0.071(2) 0.158(3) 0.044(2) -0.021(2) -0.0256(18)
C10 0.0438(14) 0.0589(16) 0.0566(15) 0.0037(13) 0.0028(12) 0.0000(13)
C11 0.0411(13) 0.0472(14) 0.0496(14) 0.0063(12) 0.0047(11) 0.0036(12)
C12 0.0538(15) 0.0649(17) 0.0569(15) 0.0123(14) -0.0035(13) -0.0005(14)
C13 0.0653(17) 0.0561(16) 0.0709(18) 0.0203(15) -0.0058(15) -0.0089(15)
C14 0.0524(15) 0.0466(15) 0.0776(18) 0.0037(14) 0.0004(14) -0.0047(13)
C15 0.0640(17) 0.0528(16) 0.0567(15) 0.0067(13) -0.0087(13) -0.0047(14)
C16 0.0573(15) 0.0497(15) 0.0502(14) 0.0103(12) 0.0041(13) 0.0014(13)
C17 0.106(3) 0.063(2) 0.142(3) 0.028(2) -0.017(2) -0.027(2)
C18 0.0526(15) 0.0580(16) 0.0576(15) -0.0042(14) 0.0033(13) -0.0074(14)
C19 0.0523(16) 0.0607(18) 0.088(2) -0.0083(16) 0.0082(15) -0.0080(14)
C20 0.0636(18) 0.0553(17) 0.095(2) -0.0069(16) 0.0116(16) 0.0000(15)
C21 0.0501(16) 0.0744(19) 0.0719(18) -0.0032(16) 0.0031(14) 0.0049(16)
C22 0.0509(16) 0.0686(19) 0.093(2) -0.0058(17) 0.0091(15) -0.0076(15)
C23 0.0562(17) 0.0572(17) 0.086(2) -0.0092(15) 0.0073(15) -0.0050(15)
C24 0.0434(17) 0.118(3) 0.147(3) -0.010(3) 0.0163(19) -0.0063(19)
C25 0.0544(15) 0.0456(14) 0.0538(14) 0.0082(13) -0.0027(12) -0.0023(13)
C26 0.0595(16) 0.0593(17) 0.0534(15) -0.0009(13) -0.0015(13) 0.0008(14)
C27 0.0593(17) 0.0653(18) 0.0649(17) 0.0015(15) -0.0111(14) -0.0038(15)
C28 0.0501(16) 0.0577(17) 0.0754(18) 0.0118(15) 0.0017(14) -0.0003(14)
C29 0.0661(18) 0.0514(16) 0.0731(18) 0.0002(14) 0.0110(15) 0.0051(15)
C30 0.0600(17) 0.0487(15) 0.0675(17) -0.0021(14) -0.0021(14) -0.0038(14)
C31 0.079(2) 0.114(3) 0.135(3) -0.013(3) 0.030(2) 0.009(2)
C32 0.0429(13) 0.0541(15) 0.0551(14) 0.0045(13) 0.0077(12) -0.0053(12)
C33 0.0620(17) 0.0781(19) 0.0603(16) -0.0031(15) 0.0131(14) -0.0154(15)
C34 0.0596(17) 0.0683(18) 0.0521(15) 0.0012(14) 0.0084(13) -0.0074(15)
C35 0.0647(19) 0.116(3) 0.080(2) 0.028(2) 0.0107(17) 0.0162(19)
C36 0.083(2) 0.107(3) 0.078(2) 0.0342(19) 0.0133(18) 0.011(2)
C37 0.0766(19) 0.0694(19) 0.0679(17) 0.0049(16) 0.0245(16) -0.0019(17)
C38 0.079(2) 0.084(2) 0.101(2) 0.020(2) 0.0398(19) 0.0290(18)
C39 0.087(2) 0.071(2) 0.081(2) 0.0197(16) 0.0299(17) 0.0205(18)
C40 0.138(3) 0.121(3) 0.103(3) 0.029(2) 0.057(2) -0.025(3)

loop_
_atom_type_symbol
_atom_type_description
_atom_type_scat_dispersion_real
_atom_type_scat_dispersion_imag
_atom_type_scat_source
C C 0.0033 0.0016 'International Tables Vol C Tables 4.2.6.8 and 6.1.1.4'
H H 0.0000 0.0000 'International Tables Vol C Tables 4.2.6.8 and 6.1.1.4'
N N 0.0061 0.0033 'International Tables Vol C Tables 4.2.6.8 and 6.1.1.4'
O O 0.0106 0.0060 'International Tables Vol C Tables 4.2.6.8 and 6.1.1.4'

loop_
_geom_angle_atom_site_label_1
_geom_angle_atom_site_label_2
_geom_angle_atom_site_label_3
_geom_angle
C14 O2 C17 119.3(2)
C21 O3 C24 117.6(2)
C6 O4 C9 118.9(2)
C28 O5 C31 117.4(2)
C37 O6 C40 118.0(3)
C8 N1 C1 108.06(19)
C8 N1 C32 125.3(2)
C1 N1 C32 121.42(19)
C2 C1 N1 110.3(2)
C2 C1 C10 128.9(2)
N1 C1 C10 120.5(2)
C1 C2 C3 106.5(2)
C1 C2 C18 125.4(2)
C3 C2 C18 128.0(2)
C4 C3 C8 118.4(2)
C4 C3 C2 133.3(2)
C8 C3 C2 108.2(2)
C5 C4 C3 119.7(2)
C5 C4 H4 120.1
C3 C4 H4 120.1
C4 C5 C6 120.7(2)
C4 C5 H5 119.7
C6 C5 H5 119.7
O4 C6 C7 115.0(2)
O4 C6 C5 122.8(2)
C7 C6 C5 122.2(2)
C6 C7 C8 115.7(2)
C6 C7 C25 120.1(2)
C8 C7 C25 124.2(2)
C7 C8 N1 130.1(2)
C7 C8 C3 123.1(2)
N1 C8 C3 106.8(2)
O4 C9 H9A 109.5
O4 C9 H9B 109.5
H9A C9 H9B 109.5
O4 C9 H9C 109.5
H9A C9 H9C 109.5
H9B C9 H9C 109.5
O1 C10 C11 121.7(2)
O1 C10 C1 118.6(2)
C11 C10 C1 119.7(2)
C12 C11 C16 117.6(2)
C12 C11 C10 120.7(2)
C16 C11 C10 121.8(2)
C13 C12 C11 121.9(2)
C13 C12 H12 119.0
C11 C12 H12 119.0
C14 C13 C12 118.9(2)
C14 C13 H13 120.5
C12 C13 H13 120.5
O2 C14 C13 124.5(2)
O2 C14 C15 115.3(2)
C13 C14 C15 120.2(2)
C16 C15 C14 120.2(2)
C16 C15 H15 119.9
C14 C15 H15 119.9
C15 C16 C11 121.2(2)
C15 C16 H16 119.4
C11 C16 H16 119.4
O2 C17 H17A 109.5
O2 C17 H17B 109.5
H17A C17 H17B 109.5
O2 C17 H17C 109.5
H17A C17 H17C 109.5
H17B C17 H17C 109.5
C19 C18 C23 116.6(2)
C19 C18 C2 121.7(2)
C23 C18 C2 121.7(2)
C20 C19 C18 122.1(3)
C20 C19 H19 118.9
C18 C19 H19 118.9
C19 C20 C21 120.0(3)
C19 C20 H20 120.0
C21 C20 H20 120.0
C22 C21 O3 125.2(3)
C22 C21 C20 119.4(3)
O3 C21 C20 115.4(3)
C21 C22 C23 120.2(3)
C21 C22 H22 119.9
C23 C22 H22 119.9
C18 C23 C22 121.7(3)
C18 C23 H23 119.1
C22 C23 H23 119.1
O3 C24 H24A 109.5
O3 C24 H24B 109.5
H24A C24 H24B 109.5
O3 C24 H24C 109.5
H24A C24 H24C 109.5
H24B C24 H24C 109.5
C30 C25 C26 117.4(2)
C30 C25 C7 121.5(2)
C26 C25 C7 121.2(2)
C27 C26 C25 121.9(3)
C27 C26 H26 119.1
C25 C26 H26 119.1
C26 C27 C28 119.6(2)
C26 C27 H27 120.2
C28 C27 H27 120.2
C29 C28 O5 124.1(3)
C29 C28 C27 120.2(3)
O5 C28 C27 115.6(2)
C28 C29 C30 119.2(3)
C28 C29 H29 120.4
C30 C29 H29 120.4
C25 C30 C29 121.6(2)
C25 C30 H30 119.2
C29 C30 H30 119.2
O5 C31 H31A 109.5
O5 C31 H31B 109.5
H31A C31 H31B 109.5
O5 C31 H31C 109.5
H31A C31 H31C 109.5
H31B C31 H31C 109.5
N1 C32 C33 113.09(19)
N1 C32 H32A 109.0
C33 C32 H32A 109.0
N1 C32 H32B 109.0
C33 C32 H32B 109.0
H32A C32 H32B 107.8
C34 C33 C32 111.4(2)
C34 C33 H33A 109.3
C32 C33 H33A 109.3
C34 C33 H33B 109.3
C32 C33 H33B 109.3
H33A C33 H33B 108.0
C39 C34 C35 116.7(3)
C39 C34 C33 122.1(3)
C35 C34 C33 121.2(3)
C34 C35 C36 122.7(3)
C34 C35 H35 118.6
C36 C35 H35 118.6
C37 C36 C35 118.7(3)
C37 C36 H36 120.7
C35 C36 H36 120.7
C38 C37 C36 119.8(3)
C38 C37 O6 116.1(3)
C36 C37 O6 124.0(3)
C37 C38 C39 120.4(3)
C37 C38 H38 119.8
C39 C38 H38 119.8
C34 C39 C38 121.6(3)
C34 C39 H39 119.2
C38 C39 H39 119.2
O6 C40 H40A 109.5
O6 C40 H40B 109.5
H40A C40 H40B 109.5
O6 C40 H40C 109.5
H40A C40 H40C 109.5
H40B C40 H40C 109.5

loop_
_geom_bond_atom_site_label_1
_geom_bond_atom_site_label_2
_geom_bond_distance
O1 C10 1.223(3)
O2 C14 1.360(3)
O2 C17 1.427(3)
O3 C21 1.371(3)
O3 C24 1.426(3)
O4 C6 1.372(3)
O4 C9 1.428(3)
O5 C28 1.380(3)
O5 C31 1.423(4)
O6 C37 1.375(3)
O6 C40 1.416(4)
N1 C8 1.400(3)
N1 C1 1.405(3)
N1 C32 1.472(3)
C1 C2 1.363(3)
C1 C10 1.498(3)
C2 C3 1.438(3)
C2 C18 1.475(3)
C3 C4 1.401(3)
C3 C8 1.418(3)
C4 C5 1.368(4)
C4 H4 0.9300
C5 C6 1.405(4)
C5 H5 0.9300
C6 C7 1.398(3)
C7 C8 1.400(3)
C7 C25 1.493(3)
C9 H9A 0.9600
C9 H9B 0.9600
C9 H9C 0.9600
C10 C11 1.465(3)
C11 C12 1.389(3)
C11 C16 1.395(3)
C12 C13 1.381(3)
C12 H12 0.9300
C13 C14 1.377(3)
C13 H13 0.9300
C14 C15 1.388(3)
C15 C16 1.361(3)
C15 H15 0.9300
C16 H16 0.9300
C17 H17A 0.9600
C17 H17B 0.9600
C17 H17C 0.9600
C18 C19 1.385(4)
C18 C23 1.389(3)
C19 C20 1.380(4)
C19 H19 0.9300
C20 C21 1.381(4)
C20 H20 0.9300
C21 C22 1.366(4)
C22 C23 1.391(4)
C22 H22 0.9300
C23 H23 0.9300
C24 H24A 0.9600
C24 H24B 0.9600
C24 H24C 0.9600
C25 C30 1.382(3)
C25 C26 1.390(3)
C26 C27 1.378(3)
C26 H26 0.9300
C27 C28 1.382(4)
C27 H27 0.9300
C28 C29 1.374(3)
C29 C30 1.400(3)
C29 H29 0.9300
C30 H30 0.9300
C31 H31A 0.9600
C31 H31B 0.9600
C31 H31C 0.9600
C32 C33 1.517(3)
C32 H32A 0.9700
C32 H32B 0.9700
C33 C34 1.511(3)
C33 H33A 0.9700
C33 H33B 0.9700
C34 C39 1.363(4)
C34 C35 1.373(4)
C35 C36 1.385(4)
C35 H35 0.9300
C36 C37 1.367(4)
C36 H36 0.9300
C37 C38 1.356(4)
C38 C39 1.382(4)
C38 H38 0.9300
C39 H39 0.9300
C40 H40A 0.9600
C40 H40B 0.9600
C40 H40C 0.9600
